data_1576392
loop_
_publ_author_name
'Li, Wenhao'
'Niu, Mengyao'
'Zhu, Yi-Yun'
'Zhang, Man'
'Gao, Haoyu'
'Zhang, Xin-Chao'
'Yang, Bo'
'Wei, Donghui'
'Chen, Xuenian'

_publ_section_title
;
 Regulation and Mechanisms of Full-Visible-Spectrum Emission in Solid and
 Liquid States for D-\p-A Cyanobenzene-Phenothiazine Fluorescent Molecules
;
_journal_name_full 'Chemical Science'
_journal_paper_doi 10.1039/D5SC06095H
_journal_year 2025
_chemical_formula_moiety 'C31 H19 N3 S2'
_chemical_formula_sum 'C31 H19 N3 S2'
_chemical_formula_weight 497.61
_space_group_crystal_system monoclinic
_space_group_IT_number 14
_space_group_name_Hall '-P 2ybc'
_space_group_name_H-M_alt 'P 1 21/c 1'
_atom_sites_solution_hydrogens geom
_atom_sites_solution_primary direct
_audit_creation_date 2024-01-10
_audit_creation_method
;
Olex2 1.2
(compiled 2018.05.29 svn.r3508 for OlexSys, GUI svn.r5506)
;
_audit_update_record
;
2025-07-21 deposited with the CCDC.	2025-12-01 downloaded from the CCDC.
;
_cell_angle_alpha 90
_cell_angle_beta 98.6578(15)
_cell_angle_gamma 90
_cell_formula_units_Z 4
_cell_length_a 10.45379(16)
_cell_length_b 14.6325(3)
_cell_length_c 15.6043(2)
_cell_measurement_reflns_used 3976
_cell_measurement_temperature 293(2)
_cell_measurement_theta_max 70.1340
_cell_measurement_theta_min 4.1460
_cell_volume 2359.71(7)
_computing_cell_refinement 'CrysAlisPro 1.171.42.81a (Rigaku OD, 2023)'
_computing_data_collection 'CrysAlisPro 1.171.42.81a (Rigaku OD, 2023)'
_computing_data_reduction 'CrysAlisPro 1.171.42.81a (Rigaku OD, 2023)'
_computing_molecular_graphics 'Olex2 (Dolomanov et al., 2009)'
_computing_publication_material 'Olex2 (Dolomanov et al., 2009)'
_computing_structure_refinement 'ShelXL (Sheldrick, 2015)'
_computing_structure_solution 'ShelXS (Sheldrick, 2008)'
_diffrn_ambient_temperature 293(2)
_diffrn_detector 'CCD plate'
_diffrn_detector_area_resol_mean 16.2312
_diffrn_detector_type Eos
_diffrn_measured_fraction_theta_full 1.000
_diffrn_measured_fraction_theta_max 1.000
_diffrn_measurement_details
;
List of Runs (angles in degrees, time in seconds):

  # Type    Start    End  Width  t~exp~   \w     \q     \k     \f   Frames
#--------------------------------------------------------------------------
  1  \w    -56.00  37.00   1.00    1.00    --  -33.50  37.00  30.00   93
  2  \w   -102.00 -15.00   1.00    1.00    --  -33.50 -57.00 120.00   87
  3  \w    -42.00   4.00   1.00    1.00    --  -33.50 -19.00  90.00   46
  4  \w   -100.00 -74.00   1.00    1.00    --  -33.50 -19.00  90.00   26
  5  \w    -59.00  36.00   1.00    1.00    --  -33.50  77.00  90.00   95
  6  \w     71.00  97.00   1.00    1.00    --   36.47 178.00-150.00   26
  7  \w     53.00 118.00   1.00    3.00    --  108.00 -45.00-120.00   65
  8  \w    108.00 171.00   1.00    3.00    --  108.00  45.00 120.00   63
  9  \w    104.00 177.00   1.00    3.00    --  108.00  77.00 150.00   73
 10  \w     40.00 128.00   1.00    3.00    --  108.00 -45.00 120.00   88
 11  \w     91.00 177.00   1.00    3.00    --  108.00  45.00  60.00   86
 12  \w     40.00  86.00   1.00    3.00    --  108.00 -94.00-120.00   46
 13  \w     94.00 144.00   1.00    3.00    --  108.00  45.00-150.00   50
;
_diffrn_measurement_device 'four-circle diffractometer'
_diffrn_measurement_device_type 'Xcalibur, Eos, Gemini'
_diffrn_measurement_method '\w scans'
_diffrn_orient_matrix_type 'CrysAlisPro convention (1999,Acta A55,543-557)'
_diffrn_orient_matrix_UB_11 -0.0484661000
_diffrn_orient_matrix_UB_12 -0.0679354000
_diffrn_orient_matrix_UB_13 -0.0731955000
_diffrn_orient_matrix_UB_21 -0.1323238000
_diffrn_orient_matrix_UB_22 -0.0045737000
_diffrn_orient_matrix_UB_23 0.0318781000
_diffrn_orient_matrix_UB_31 -0.0484721000
_diffrn_orient_matrix_UB_32 0.0802915000
_diffrn_orient_matrix_UB_33 -0.0600526000
_diffrn_radiation_monochromator graphite
_diffrn_radiation_probe x-ray
_diffrn_radiation_type CuK\a
_diffrn_radiation_wavelength 1.54184
_diffrn_reflns_av_R_equivalents 0.0291
_diffrn_reflns_av_unetI/netI 0.0409
_diffrn_reflns_Laue_measured_fraction_full 1.000
_diffrn_reflns_Laue_measured_fraction_max 1.000
_diffrn_reflns_limit_h_max 12
_diffrn_reflns_limit_h_min -10
_diffrn_reflns_limit_k_max 17
_diffrn_reflns_limit_k_min -16
_diffrn_reflns_limit_l_max 13
_diffrn_reflns_limit_l_min -18
_diffrn_reflns_number 8434
_diffrn_reflns_point_group_measured_fraction_full 1.000
_diffrn_reflns_point_group_measured_fraction_max 1.000
_diffrn_reflns_theta_full 67.079
_diffrn_reflns_theta_max 67.079
_diffrn_reflns_theta_min 4.164
_diffrn_source 'fine-focus sealed X-ray tube'
_diffrn_source_type 'Enhance (Cu) X-ray Source'
_exptl_absorpt_coefficient_mu 2.247
_exptl_absorpt_correction_T_max 1.00000
_exptl_absorpt_correction_T_min 0.80899
_exptl_absorpt_correction_type multi-scan
_exptl_absorpt_process_details
;
CrysAlisPro 1.171.42.81a (Rigaku Oxford Diffraction, 2023)
Empirical absorption correction using spherical harmonics,
implemented in SCALE3 ABSPACK scaling algorithm.
;
_exptl_crystal_colour yellow
_exptl_crystal_colour_primary yellow
_exptl_crystal_density_diffrn 1.401
_exptl_crystal_description block
_exptl_crystal_F_000 1032
_exptl_crystal_size_max 0.18
_exptl_crystal_size_mid 0.12
_exptl_crystal_size_min 0.1
_refine_diff_density_max 0.223
_refine_diff_density_min -0.318
_refine_diff_density_rms 0.055
_refine_ls_extinction_method none
_refine_ls_goodness_of_fit_ref 1.035
_refine_ls_hydrogen_treatment constr
_refine_ls_matrix_type full
_refine_ls_number_parameters 368
_refine_ls_number_reflns 4224
_refine_ls_number_restraints 86
_refine_ls_restrained_S_all 1.045
_refine_ls_R_factor_all 0.0588
_refine_ls_R_factor_gt 0.0479
_refine_ls_shift/su_max 0.000
_refine_ls_shift/su_mean 0.000
_refine_ls_structure_factor_coef Fsqd
_refine_ls_weighting_details 'w=1/[\s^2^(Fo^2^)+(0.0721P)^2^+0.2831P] where P=(Fo^2^+2Fc^2^)/3'
_refine_ls_weighting_scheme calc
_refine_ls_wR_factor_gt 0.1246
_refine_ls_wR_factor_ref 0.1362
_reflns_Friedel_coverage 0.000
_reflns_number_gt 3417
_reflns_number_total 4224
_reflns_threshold_expression 'I > 2\s(I)'
_cod_data_source_file d5sc06095h2.cif
_cod_data_source_block 20240115_auto
_cod_original_cell_volume 2359.72(7)
_cod_database_code 1576392
_shelx_shelxl_version_number 2014/7
_chemical_oxdiff_formula C18H12O1N2S2
_shelx_space_group_comment
;
The symmetry employed for this shelxl refinement is uniquely defined
by the following loop, which should always be used as a source of
symmetry information in preference to the above space-group names.
They are only intended as comments.
;
_shelx_estimated_absorpt_t_max 0.806
_shelx_estimated_absorpt_t_min 0.688
_reflns_odcompleteness_completeness 99.91
_reflns_odcompleteness_iscentric 1
_reflns_odcompleteness_theta 66.97
_olex2_refinement_description
;
1. Fixed Uiso
 At 1.2 times of:
  All C(H) groups
2. Restrained distances
 C25-N2A
 1.43 with sigma of 0.02
 C25-N2
 1.43 with sigma of 0.02
3. Uiso/Uaniso restraints and constraints
Uanis(C20A) \\sim Ueq, Uanis(C20) \\sim Ueq, Uanis(S2A) \\sim Ueq, Uanis(S2)
\\sim Ueq, Uanis(C16A) \\sim Ueq, Uanis(C16) \\sim Ueq, Uanis(C17) \\sim Ueq,
Uanis(C17A) \\sim Ueq, Uanis(C15) \\sim Ueq, Uanis(C15A) \\sim Ueq, Uanis(C21A)
\\sim Ueq, Uanis(C21) \\sim Ueq, Uanis(C22) \\sim Ueq, Uanis(C22A) \\sim Ueq:
with sigma of 0.01 and sigma for terminal atoms of 0.02
Uanis(S2) = Uanis(S2A)
Uanis(N2) = Uanis(N2A)
Uanis(C17) = Uanis(C17A)
Uanis(C18) = Uanis(C18A)
Uanis(C13) = Uanis(C13A)
Uanis(C14) = Uanis(C14A)
Uanis(C15) = Uanis(C15A)
Uanis(C16) = Uanis(C16A)
Uanis(C20) = Uanis(C20A)
Uanis(C19) = Uanis(C19A)
Uanis(C24) = Uanis(C24A)
Uanis(C23) = Uanis(C23A)
Uanis(C22) = Uanis(C22A)
Uanis(C21) = Uanis(C21A)
4. Others
 Sof(S2A)=Sof(N2A)=Sof(C13A)=Sof(H13A)=Sof(C14A)=Sof(H14A)=Sof(C15A)=Sof(H15A)=
 Sof(C16A)=Sof(H16A)=Sof(C17A)=Sof(C18A)=Sof(C19A)=Sof(C20A)=Sof(C21A)=
 Sof(H21A)=Sof(C22A)=Sof(H22A)=Sof(C23A)=Sof(H23A)=Sof(C24A)=Sof(H24A)=1-FVAR(1)
 Sof(S2)=Sof(N2)=Sof(C13)=Sof(H13)=Sof(C14)=Sof(H14)=Sof(C15)=Sof(H15)=
 Sof(C16)=Sof(H16)=Sof(C17)=Sof(C18)=Sof(C19)=Sof(C20)=Sof(C21)=Sof(H21)=
 Sof(C22)=Sof(H22)=Sof(C23)=Sof(H23)=Sof(C24)=Sof(H24)=FVAR(1)
5.a Aromatic/amide H refined with riding coordinates:
 C1(H1), C2(H2), C3(H3), C4(H4), C9(H9), C10(H10), C11(H11), C12(H12),
 C13(H13), C13A(H13A), C14(H14), C14A(H14A), C15(H15), C15A(H15A), C16(H16),
 C16A(H16A), C21(H21), C21A(H21A), C22(H22), C22A(H22A), C23(H23), C23A(H23A),
 C24(H24), C24A(H24A), C26(H26), C27(H27), C28(H28)
;
_olex2_submission_special_instructions 'No special instructions were received'
_oxdiff_exptl_absorpt_empirical_details
;
Empirical correction (ABSPACK) includes:
- Absorption correction using spherical harmonics
- Frame scaling
;
_oxdiff_exptl_absorpt_empirical_full_max 1.431
_oxdiff_exptl_absorpt_empirical_full_min 0.821

loop_
_space_group_symop_operation_xyz
'x, y, z'
'-x, y+1/2, -z+1/2'
'-x, -y, -z'
'x, -y-1/2, z-1/2'

loop_
_atom_site_label
_atom_site_type_symbol
_atom_site_fract_x
_atom_site_fract_y
_atom_site_fract_z
_atom_site_U_iso_or_equiv
_atom_site_adp_type
_atom_site_occupancy
_atom_site_site_symmetry_order
_atom_site_calc_flag
_atom_site_refinement_flags_posn
_atom_site_refinement_flags_adp
_atom_site_refinement_flags_occupancy
_atom_site_disorder_assembly
_atom_site_disorder_group
S1 S 0.24172(6) 0.33209(5) 0.03575(5) 0.0582(2) Uani 1 1 d . . . . .
S2 S 1.1443(2) 0.2726(3) 0.24040(15) 0.0648(6) Uani 0.723(9) 1 d . U P A 1
S2A S 1.1409(6) 0.3073(6) 0.2429(5) 0.0648(6) Uani 0.277(9) 1 d . U P A 2
N1 N 0.47142(16) 0.31879(12) 0.18260(11) 0.0349(4) Uani 1 1 d . . . . .
N2 N 0.9147(7) 0.2933(5) 0.3350(8) 0.0355(13) Uani 0.723(9) 1 d D . P A 1
N2A N 0.9167(18) 0.3131(17) 0.330(2) 0.0355(13) Uani 0.277(9) 1 d D . P A 2
N3 N 0.7770(2) 0.29610(18) 0.11389(13) 0.0601(6) Uani 1 1 d . . . . .
C1 C 0.3347(2) 0.50415(18) 0.03313(15) 0.0489(6) Uani 1 1 d . . . . .
H1 H 0.2695 0.5119 -0.0139 0.059 Uiso 1 1 calc R . . . .
C2 C 0.4120(3) 0.57683(17) 0.06196(16) 0.0522(6) Uani 1 1 d . . . . .
H2 H 0.3994 0.6334 0.0348 0.063 Uiso 1 1 calc R . . . .
C3 C 0.5086(3) 0.56520(16) 0.13154(16) 0.0498(6) Uani 1 1 d . . . . .
H3 H 0.5603 0.6145 0.1524 0.060 Uiso 1 1 calc R . . . .
C4 C 0.5289(2) 0.48047(16) 0.17058(14) 0.0423(5) Uani 1 1 d . . . . .
H4 H 0.5956 0.4733 0.2167 0.051 Uiso 1 1 calc R . . . .
C5 C 0.45157(19) 0.40581(15) 0.14216(12) 0.0348(4) Uani 1 1 d . . . . .
C6 C 0.3519(2) 0.41932(16) 0.07273(13) 0.0396(5) Uani 1 1 d . . . . .
C7 C 0.3356(2) 0.23513(16) 0.06702(14) 0.0396(5) Uani 1 1 d . . . . .
C8 C 0.43695(19) 0.23653(15) 0.13718(12) 0.0343(4) Uani 1 1 d . . . . .
C9 C 0.4996(2) 0.15470(16) 0.16118(14) 0.0418(5) Uani 1 1 d . . . . .
H9 H 0.5669 0.1539 0.2075 0.050 Uiso 1 1 calc R . . . .
C10 C 0.4635(3) 0.07410(17) 0.11732(16) 0.0506(6) Uani 1 1 d . . . . .
H10 H 0.5062 0.0200 0.1348 0.061 Uiso 1 1 calc R . . . .
C11 C 0.3653(3) 0.07362(18) 0.04832(16) 0.0546(6) Uani 1 1 d . . . . .
H11 H 0.3418 0.0196 0.0187 0.065 Uiso 1 1 calc R . . . .
C12 C 0.3016(2) 0.15413(19) 0.02324(15) 0.0520(6) Uani 1 1 d . . . . .
H12 H 0.2350 0.1541 -0.0236 0.062 Uiso 1 1 calc R . . . .
C13 C 0.9130(9) 0.1362(10) 0.3819(9) 0.0477(16) Uani 0.723(9) 1 d . . P A 1
H13 H 0.8400 0.1488 0.4073 0.057 Uiso 0.723(9) 1 calc R . P A 1
C13A C 0.937(3) 0.144(3) 0.374(3) 0.0477(16) Uani 0.277(9) 1 d . . P A 2
H13A H 0.8710 0.1449 0.4076 0.057 Uiso 0.277(9) 1 calc R . P A 2
C14 C 0.9654(6) 0.0489(6) 0.3843(6) 0.0554(14) Uani 0.723(9) 1 d . . P A 1
H14 H 0.9267 0.0022 0.4116 0.066 Uiso 0.723(9) 1 calc R . P A 1
C14A C 1.000(2) 0.0587(18) 0.3695(16) 0.0554(14) Uani 0.277(9) 1 d . . P A 2
H14A H 0.9688 0.0066 0.3938 0.066 Uiso 0.277(9) 1 calc R . P A 2
C15 C 1.0740(6) 0.0300(4) 0.3467(5) 0.0600(16) Uani 0.723(9) 1 d . U P A 1
H15 H 1.1085 -0.0287 0.3490 0.072 Uiso 0.723(9) 1 calc R . P A 1
C15A C 1.105(2) 0.0547(15) 0.3295(15) 0.0600(16) Uani 0.277(9) 1 d . U P A 2
H15A H 1.1471 -0.0007 0.3257 0.072 Uiso 0.277(9) 1 calc R . P A 2
C16 C 1.1308(7) 0.0997(5) 0.3058(5) 0.0569(16) Uani 0.723(9) 1 d . U P A 1
H16 H 1.2042 0.0882 0.2804 0.068 Uiso 0.723(9) 1 calc R . P A 1
C16A C 1.148(2) 0.1309(13) 0.2947(16) 0.0569(16) Uani 0.277(9) 1 d . U P A 2
H16A H 1.2237 0.1258 0.2702 0.068 Uiso 0.277(9) 1 calc R . P A 2
C17 C 1.0776(7) 0.1875(4) 0.3026(4) 0.0451(13) Uani 0.723(9) 1 d . U P A 1
C17A C 1.091(2) 0.2146(13) 0.2925(14) 0.0451(13) Uani 0.277(9) 1 d . U P A 2
C18 C 0.9744(12) 0.2050(7) 0.3397(8) 0.0394(15) Uani 0.723(9) 1 d . . P A 1
C18A C 0.961(4) 0.224(2) 0.336(2) 0.0394(15) Uani 0.277(9) 1 d . . P A 2
C19 C 0.9973(7) 0.3723(4) 0.3378(4) 0.0334(11) Uani 0.723(9) 1 d . . P A 1
C19A C 0.982(2) 0.3964(13) 0.3474(14) 0.0334(11) Uani 0.277(9) 1 d . . P A 2
C20 C 1.1083(10) 0.3697(4) 0.3006(7) 0.0503(16) Uani 0.723(9) 1 d . U P A 1
C20A C 1.103(3) 0.3963(15) 0.304(2) 0.0503(16) Uani 0.277(9) 1 d . U P A 2
C21 C 1.1896(6) 0.4467(4) 0.3028(4) 0.0559(15) Uani 0.723(9) 1 d . U P A 1
H21 H 1.2640 0.4444 0.2768 0.067 Uiso 0.723(9) 1 calc R . P A 1
C21A C 1.1726(19) 0.4785(16) 0.3180(15) 0.0559(15) Uani 0.277(9) 1 d . U P A 2
H21A H 1.2513 0.4838 0.2976 0.067 Uiso 0.277(9) 1 calc R . P A 2
C22 C 1.1586(6) 0.5253(5) 0.3433(5) 0.0622(18) Uani 0.723(9) 1 d . U P A 1
H22 H 1.2124 0.5761 0.3450 0.075 Uiso 0.723(9) 1 calc R . P A 1
C22A C 1.129(2) 0.5502(14) 0.3603(14) 0.0622(18) Uani 0.277(9) 1 d . U P A 2
H22A H 1.1778 0.6037 0.3669 0.075 Uiso 0.277(9) 1 calc R . P A 2
C23 C 1.0479(9) 0.5292(7) 0.3814(7) 0.062(2) Uani 0.723(9) 1 d . . P A 1
H23 H 1.0263 0.5829 0.4076 0.074 Uiso 0.723(9) 1 calc R . P A 1
C23A C 1.019(3) 0.545(2) 0.392(2) 0.062(2) Uani 0.277(9) 1 d . . P A 2
H23A H 0.9923 0.5953 0.4221 0.074 Uiso 0.277(9) 1 calc R . P A 2
C24 C 0.9689(9) 0.4532(9) 0.3808(9) 0.0482(17) Uani 0.723(9) 1 d . . P A 1
H24 H 0.8966 0.4554 0.4089 0.058 Uiso 0.723(9) 1 calc R . P A 1
C24A C 0.941(3) 0.465(3) 0.382(3) 0.0482(17) Uani 0.277(9) 1 d . . P A 2
H24A H 0.8611 0.4641 0.4015 0.058 Uiso 0.277(9) 1 calc R . P A 2
C25 C 0.78058(19) 0.30675(14) 0.33903(13) 0.0330(4) Uani 1 1 d D . . . .
C26 C 0.7327(2) 0.31189(15) 0.41676(13) 0.0374(5) Uani 1 1 d . . . . .
H26 H 0.7894 0.3110 0.4688 0.045 Uiso 1 1 calc R . . . .
C27 C 0.6007(2) 0.31829(15) 0.41750(13) 0.0383(5) Uani 1 1 d . . . . .
H27 H 0.5693 0.3220 0.4701 0.046 Uiso 1 1 calc R . . . .
C28 C 0.5150(2) 0.31915(14) 0.34065(13) 0.0355(4) Uani 1 1 d . . . . .
H28 H 0.4265 0.3230 0.3419 0.043 Uiso 1 1 calc R . . . .
C29 C 0.56027(19) 0.31434(13) 0.26220(12) 0.0315(4) Uani 1 1 d . . . . .
C30 C 0.69396(19) 0.30776(13) 0.26098(12) 0.0303(4) Uani 1 1 d . . . . .
C31 C 0.7425(2) 0.30160(16) 0.17949(14) 0.0390(5) Uani 1 1 d . . . . .

loop_
_atom_site_aniso_label
_atom_site_aniso_U_11
_atom_site_aniso_U_22
_atom_site_aniso_U_33
_atom_site_aniso_U_23
_atom_site_aniso_U_13
_atom_site_aniso_U_12
S1 0.0380(3) 0.0624(4) 0.0662(4) 0.0111(3) -0.0184(3) -0.0002(3)
S2 0.0418(4) 0.099(2) 0.0569(4) -0.0021(10) 0.0180(3) 0.0085(10)
S2A 0.0418(4) 0.099(2) 0.0569(4) -0.0021(10) 0.0180(3) 0.0085(10)
N1 0.0321(9) 0.0367(9) 0.0332(8) 0.0038(7) -0.0038(7) 0.0015(7)
N2 0.0255(9) 0.037(4) 0.0435(18) 0.008(3) 0.0019(8) -0.0001(18)
N2A 0.0255(9) 0.037(4) 0.0435(18) 0.008(3) 0.0019(8) -0.0001(18)
N3 0.0613(14) 0.0836(17) 0.0382(11) -0.0033(10) 0.0160(10) -0.0022(12)
C1 0.0491(13) 0.0561(15) 0.0395(11) 0.0069(10) 0.0002(10) 0.0178(11)
C2 0.0660(16) 0.0410(13) 0.0499(13) 0.0081(10) 0.0093(11) 0.0165(11)
C3 0.0587(14) 0.0354(12) 0.0546(13) -0.0018(10) 0.0056(11) 0.0032(10)
C4 0.0454(12) 0.0402(12) 0.0396(10) -0.0013(9) 0.0007(9) 0.0056(10)
C5 0.0322(10) 0.0388(11) 0.0337(9) 0.0020(8) 0.0057(8) 0.0075(8)
C6 0.0356(11) 0.0468(12) 0.0352(10) 0.0031(9) 0.0011(8) 0.0077(9)
C7 0.0330(10) 0.0501(13) 0.0344(10) 0.0034(9) 0.0009(8) -0.0059(9)
C8 0.0295(10) 0.0418(11) 0.0314(9) 0.0028(8) 0.0038(8) -0.0052(8)
C9 0.0409(12) 0.0416(12) 0.0409(11) 0.0012(9) -0.0007(9) -0.0026(9)
C10 0.0592(15) 0.0376(12) 0.0539(13) 0.0003(10) 0.0051(11) -0.0026(11)
C11 0.0620(15) 0.0481(14) 0.0519(13) -0.0109(11) 0.0032(11) -0.0168(12)
C12 0.0473(13) 0.0652(16) 0.0396(11) -0.0041(11) -0.0059(10) -0.0150(12)
C13 0.034(4) 0.050(3) 0.057(3) 0.000(2) 0.003(3) 0.002(3)
C13A 0.034(4) 0.050(3) 0.057(3) 0.000(2) 0.003(3) 0.002(3)
C14 0.045(4) 0.049(3) 0.068(3) -0.006(2) -0.007(2) 0.003(3)
C14A 0.045(4) 0.049(3) 0.068(3) -0.006(2) -0.007(2) 0.003(3)
C15 0.050(3) 0.052(3) 0.070(3) -0.015(2) -0.015(2) 0.015(2)
C15A 0.050(3) 0.052(3) 0.070(3) -0.015(2) -0.015(2) 0.015(2)
C16 0.039(3) 0.065(4) 0.062(3) -0.018(3) -0.006(2) 0.014(3)
C16A 0.039(3) 0.065(4) 0.062(3) -0.018(3) -0.006(2) 0.014(3)
C17 0.0297(19) 0.065(4) 0.039(2) -0.001(2) -0.0011(14) 0.003(2)
C17A 0.0297(19) 0.065(4) 0.039(2) -0.001(2) -0.0011(14) 0.003(2)
C18 0.027(3) 0.049(5) 0.0376(16) -0.006(3) -0.0083(17) 0.017(3)
C18A 0.027(3) 0.049(5) 0.0376(16) -0.006(3) -0.0083(17) 0.017(3)
C19 0.028(2) 0.039(3) 0.032(2) 0.004(2) -0.0009(13) 0.001(2)
C19A 0.028(2) 0.039(3) 0.032(2) 0.004(2) -0.0009(13) 0.001(2)
C20 0.0320(15) 0.067(4) 0.0485(15) 0.023(4) -0.0055(11) -0.004(3)
C20A 0.0320(15) 0.067(4) 0.0485(15) 0.023(4) -0.0055(11) -0.004(3)
C21 0.032(2) 0.073(4) 0.060(3) 0.023(3) 0.0013(16) -0.005(2)
C21A 0.032(2) 0.073(4) 0.060(3) 0.023(3) 0.0013(16) -0.005(2)
C22 0.044(3) 0.065(4) 0.073(4) 0.021(3) -0.005(2) -0.013(3)
C22A 0.044(3) 0.065(4) 0.073(4) 0.021(3) -0.005(2) -0.013(3)
C23 0.062(6) 0.056(5) 0.062(4) 0.004(3) -0.007(3) -0.011(3)
C23A 0.062(6) 0.056(5) 0.062(4) 0.004(3) -0.007(3) -0.011(3)
C24 0.041(5) 0.051(4) 0.0507(14) 0.008(3) 0.000(4) -0.001(3)
C24A 0.041(5) 0.051(4) 0.0507(14) 0.008(3) 0.000(4) -0.001(3)
C25 0.0271(9) 0.0349(10) 0.0362(10) 0.0028(8) 0.0020(8) -0.0001(8)
C26 0.0376(11) 0.0441(12) 0.0284(9) 0.0018(8) -0.0022(8) -0.0008(9)
C27 0.0425(12) 0.0428(12) 0.0307(9) 0.0012(8) 0.0090(8) 0.0007(9)
C28 0.0296(10) 0.0368(11) 0.0405(10) 0.0041(8) 0.0060(8) 0.0048(8)
C29 0.0300(10) 0.0304(10) 0.0322(9) 0.0021(8) -0.0015(8) 0.0006(7)
C30 0.0300(10) 0.0302(10) 0.0300(9) 0.0007(7) 0.0026(7) 0.0010(8)
C31 0.0331(11) 0.0449(12) 0.0379(11) -0.0004(9) 0.0017(9) -0.0001(9)

loop_
_atom_type_symbol
_atom_type_description
_atom_type_scat_dispersion_real
_atom_type_scat_dispersion_imag
_atom_type_scat_source
C C 0.0181 0.0091 'International Tables Vol C Tables 4.2.6.8 and 6.1.1.4'
H H 0.0000 0.0000 'International Tables Vol C Tables 4.2.6.8 and 6.1.1.4'
N N 0.0311 0.0180 'International Tables Vol C Tables 4.2.6.8 and 6.1.1.4'
S S 0.3331 0.5567 'International Tables Vol C Tables 4.2.6.8 and 6.1.1.4'

loop_
_geom_angle_atom_site_label_1
_geom_angle_atom_site_label_2
_geom_angle_atom_site_label_3
_geom_angle
_geom_angle_site_symmetry_1
_geom_angle_site_symmetry_3
_geom_angle_publ_flag
C7 S1 C6 100.66(10) . . ?
C20 S2 C17 98.1(4) . . ?
C17A S2A C20A 104.4(13) . . ?
C5 N1 C29 117.16(16) . . ?
C8 N1 C5 122.00(16) . . ?
C8 N1 C29 118.51(16) . . ?
C18 N2 C19 117.9(8) . . ?
C25 N2 C18 123.1(7) . . ?
C25 N2 C19 118.4(6) . . ?
C18A N2A C19A 131(2) . . ?
C18A N2A C25 105(2) . . ?
C19A N2A C25 120(2) . . ?
C2 C1 H1 119.4 . . ?
C2 C1 C6 121.2(2) . . ?
C6 C1 H1 119.4 . . ?
C1 C2 H2 120.4 . . ?
C1 C2 C3 119.3(2) . . ?
C3 C2 H2 120.4 . . ?
C2 C3 H3 119.9 . . ?
C2 C3 C4 120.2(2) . . ?
C4 C3 H3 119.9 . . ?
C3 C4 H4 119.3 . . ?
C3 C4 C5 121.3(2) . . ?
C5 C4 H4 119.3 . . ?
C4 C5 N1 121.50(18) . . ?
C4 C5 C6 117.7(2) . . ?
C6 C5 N1 120.79(19) . . ?
C1 C6 S1 118.00(17) . . ?
C1 C6 C5 120.2(2) . . ?
C5 C6 S1 121.76(17) . . ?
C8 C7 S1 122.03(18) . . ?
C12 C7 S1 117.62(17) . . ?
C12 C7 C8 120.2(2) . . ?
C7 C8 N1 120.53(19) . . ?
C9 C8 N1 121.60(18) . . ?
C9 C8 C7 117.9(2) . . ?
C8 C9 H9 119.4 . . ?
C10 C9 C8 121.2(2) . . ?
C10 C9 H9 119.4 . . ?
C9 C10 H10 119.7 . . ?
C11 C10 C9 120.5(2) . . ?
C11 C10 H10 119.7 . . ?
C10 C11 H11 120.3 . . ?
C10 C11 C12 119.4(2) . . ?
C12 C11 H11 120.3 . . ?
C7 C12 H12 119.6 . . ?
C11 C12 C7 120.8(2) . . ?
C11 C12 H12 119.6 . . ?
C14 C13 H13 121.2 . . ?
C14 C13 C18 117.6(7) . . ?
C18 C13 H13 121.2 . . ?
C14A C13A H13A 115.6 . . ?
C18A C13A H13A 115.6 . . ?
C18A C13A C14A 129(3) . . ?
C13 C14 H14 119.3 . . ?
C15 C14 C13 121.3(6) . . ?
C15 C14 H14 119.3 . . ?
C13A C14A H14A 120.8 . . ?
C15A C14A C13A 118(2) . . ?
C15A C14A H14A 120.8 . . ?
C14 C15 H15 120.5 . . ?
C14 C15 C16 119.0(7) . . ?
C16 C15 H15 120.5 . . ?
C14A C15A H15A 120.0 . . ?
C14A C15A C16A 120(2) . . ?
C16A C15A H15A 120.0 . . ?
C15 C16 H16 120.0 . . ?
C15 C16 C17 119.9(7) . . ?
C17 C16 H16 120.0 . . ?
C15A C16A H16A 117.3 . . ?
C15A C16A C17A 125(2) . . ?
C17A C16A H16A 117.3 . . ?
C16 C17 S2 118.4(5) . . ?
C18 C17 S2 120.9(6) . . ?
C18 C17 C16 120.6(6) . . ?
C16A C17A S2A 125.0(17) . . ?
C16A C17A C18A 117.5(18) . . ?
C18A C17A S2A 117.5(17) . . ?
C13 C18 N2 116.3(11) . . ?
C17 C18 N2 122.0(11) . . ?
C17 C18 C13 121.6(8) . . ?
N2A C18A C17A 110(3) . . ?
C13A C18A N2A 140(4) . . ?
C13A C18A C17A 109(2) . . ?
C20 C19 N2 120.4(5) . . ?
C20 C19 C24 118.3(7) . . ?
C24 C19 N2 121.3(8) . . ?
N2A C19A C20A 109.0(18) . . ?
C24A C19A N2A 126(3) . . ?
C24A C19A C20A 124(2) . . ?
C19 C20 S2 120.4(6) . . ?
C19 C20 C21 120.8(6) . . ?
C21 C20 S2 118.6(7) . . ?
C19A C20A S2A 122.0(18) . . ?
C21A C20A S2A 126(2) . . ?
C21A C20A C19A 112(2) . . ?
C20 C21 H21 120.1 . . ?
C22 C21 C20 119.8(6) . . ?
C22 C21 H21 120.1 . . ?
C20A C21A H21A 118.7 . . ?
C22A C21A C20A 123(2) . . ?
C22A C21A H21A 118.7 . . ?
C21 C22 H22 119.9 . . ?
C21 C22 C23 120.2(7) . . ?
C23 C22 H22 119.9 . . ?
C21A C22A H22A 119.4 . . ?
C23A C22A C21A 121(2) . . ?
C23A C22A H22A 119.4 . . ?
C22 C23 H23 119.9 . . ?
C22 C23 C24 120.2(7) . . ?
C24 C23 H23 119.9 . . ?
C22A C23A H23A 119.4 . . ?
C22A C23A C24A 121(3) . . ?
C24A C23A H23A 119.4 . . ?
C19 C24 H24 119.7 . . ?
C23 C24 C19 120.5(8) . . ?
C23 C24 H24 119.7 . . ?
C19A C24A C23A 119(3) . . ?
C19A C24A H24A 120.6 . . ?
C23A C24A H24A 120.6 . . ?
C26 C25 N2 122.3(5) . . ?
C26 C25 N2A 124.8(14) . . ?
C26 C25 C30 119.30(18) . . ?
C30 C25 N2 118.2(5) . . ?
C30 C25 N2A 115.3(14) . . ?
C25 C26 H26 119.9 . . ?
C25 C26 C27 120.25(18) . . ?
C27 C26 H26 119.9 . . ?
C26 C27 H27 119.7 . . ?
C28 C27 C26 120.58(19) . . ?
C28 C27 H27 119.7 . . ?
C27 C28 H28 119.8 . . ?
C29 C28 C27 120.32(19) . . ?
C29 C28 H28 119.8 . . ?
C28 C29 N1 120.12(18) . . ?
C28 C29 C30 119.40(18) . . ?
C30 C29 N1 120.45(18) . . ?
C25 C30 C31 119.87(18) . . ?
C29 C30 C25 120.15(18) . . ?
C29 C30 C31 119.98(17) . . ?
N3 C31 C30 177.8(2) . . ?

loop_
_geom_bond_atom_site_label_1
_geom_bond_atom_site_label_2
_geom_bond_distance
_geom_bond_site_symmetry_2
_geom_bond_publ_flag
S1 C6 1.757(2) . ?
S1 C7 1.752(2) . ?
S2 C17 1.783(5) . ?
S2 C20 1.775(9) . ?
S2A C17A 1.683(17) . ?
S2A C20A 1.69(3) . ?
N1 C5 1.422(3) . ?
N1 C8 1.416(3) . ?
N1 C29 1.436(2) . ?
N2 C18 1.431(8) . ?
N2 C19 1.440(9) . ?
N2 C25 1.427(7) . ?
N2A C18A 1.38(3) . ?
N2A C19A 1.40(3) . ?
N2A C25 1.455(18) . ?
N3 C31 1.138(3) . ?
C1 H1 0.9300 . ?
C1 C2 1.370(4) . ?
C1 C6 1.386(3) . ?
C2 H2 0.9300 . ?
C2 C3 1.377(4) . ?
C3 H3 0.9300 . ?
C3 C4 1.384(3) . ?
C4 H4 0.9300 . ?
C4 C5 1.391(3) . ?
C5 C6 1.400(3) . ?
C7 C8 1.405(3) . ?
C7 C12 1.387(3) . ?
C8 C9 1.389(3) . ?
C9 H9 0.9300 . ?
C9 C10 1.387(3) . ?
C10 H10 0.9300 . ?
C10 C11 1.371(4) . ?
C11 H11 0.9300 . ?
C11 C12 1.381(4) . ?
C12 H12 0.9300 . ?
C13 H13 0.9300 . ?
C13 C14 1.388(17) . ?
C13 C18 1.410(16) . ?
C13A H13A 0.9300 . ?
C13A C14A 1.41(5) . ?
C13A C18A 1.36(5) . ?
C14 H14 0.9300 . ?
C14 C15 1.382(9) . ?
C14A H14A 0.9300 . ?
C14A C15A 1.34(3) . ?
C15 H15 0.9300 . ?
C15 C16 1.384(7) . ?
C15A H15A 0.9300 . ?
C15A C16A 1.35(2) . ?
C16 H16 0.9300 . ?
C16 C17 1.397(9) . ?
C16A H16A 0.9300 . ?
C16A C17A 1.36(3) . ?
C17 C18 1.325(14) . ?
C17A C18A 1.61(4) . ?
C19 C20 1.374(13) . ?
C19 C24 1.415(12) . ?
C19A C20A 1.52(4) . ?
C19A C24A 1.25(4) . ?
C20 C21 1.409(10) . ?
C20A C21A 1.40(3) . ?
C21 H21 0.9300 . ?
C21 C22 1.374(8) . ?
C21A H21A 0.9300 . ?
C21A C22A 1.35(3) . ?
C22 H22 0.9300 . ?
C22 C23 1.380(10) . ?
C22A H22A 0.9300 . ?
C22A C23A 1.33(3) . ?
C23 H23 0.9300 . ?
C23 C24 1.383(18) . ?
C23A H23A 0.9300 . ?
C23A C24A 1.42(6) . ?
C24 H24 0.9300 . ?
C24A H24A 0.9300 . ?
C25 C26 1.382(3) . ?
C25 C30 1.404(3) . ?
C26 H26 0.9300 . ?
C26 C27 1.386(3) . ?
C27 H27 0.9300 . ?
C27 C28 1.385(3) . ?
C28 H28 0.9300 . ?
C28 C29 1.379(3) . ?
C29 C30 1.404(3) . ?
C30 C31 1.441(3) . ?

loop_
_geom_torsion_atom_site_label_1
_geom_torsion_atom_site_label_2
_geom_torsion_atom_site_label_3
_geom_torsion_atom_site_label_4
_geom_torsion
_geom_torsion_site_symmetry_1
_geom_torsion_site_symmetry_2
_geom_torsion_site_symmetry_3
_geom_torsion_site_symmetry_4
_geom_torsion_publ_flag
S1 C7 C8 N1 -3.4(3) . . . . ?
S1 C7 C8 C9 175.26(16) . . . . ?
S1 C7 C12 C11 -175.4(2) . . . . ?
S2 C17 C18 N2 -2.5(15) . . . . ?
S2 C17 C18 C13 173.8(10) . . . . ?
S2 C20 C21 C22 175.1(6) . . . . ?
S2A C17A C18A N2A -4(4) . . . . ?
S2A C17A C18A C13A -179(3) . . . . ?
S2A C20A C21A C22A 173(2) . . . . ?
N1 C5 C6 S1 3.3(3) . . . . ?
N1 C5 C6 C1 -179.12(19) . . . . ?
N1 C8 C9 C10 178.8(2) . . . . ?
N1 C29 C30 C25 177.71(18) . . . . ?
N1 C29 C30 C31 -2.6(3) . . . . ?
N2 C19 C20 S2 5.4(11) . . . . ?
N2 C19 C20 C21 179.8(8) . . . . ?
N2 C19 C24 C23 -178.7(10) . . . . ?
N2 C25 C26 C27 -175.2(4) . . . . ?
N2 C25 C30 C29 175.5(3) . . . . ?
N2 C25 C30 C31 -4.2(4) . . . . ?
N2A C19A C20A S2A 1(3) . . . . ?
N2A C19A C20A C21A 179(2) . . . . ?
N2A C19A C24A C23A -178(3) . . . . ?
N2A C25 C26 C27 170.7(12) . . . . ?
N2A C25 C30 C29 -171.4(11) . . . . ?
N2A C25 C30 C31 8.9(12) . . . . ?
C1 C2 C3 C4 1.4(4) . . . . ?
C2 C1 C6 S1 176.03(19) . . . . ?
C2 C1 C6 C5 -1.6(4) . . . . ?
C2 C3 C4 C5 -1.3(4) . . . . ?
C3 C4 C5 N1 -179.4(2) . . . . ?
C3 C4 C5 C6 -0.2(3) . . . . ?
C4 C5 C6 S1 -175.89(16) . . . . ?
C4 C5 C6 C1 1.7(3) . . . . ?
C5 N1 C8 C7 -28.1(3) . . . . ?
C5 N1 C8 C9 153.3(2) . . . . ?
C5 N1 C29 C28 95.4(2) . . . . ?
C5 N1 C29 C30 -82.7(2) . . . . ?
C6 S1 C7 C8 26.6(2) . . . . ?
C6 S1 C7 C12 -157.27(19) . . . . ?
C6 C1 C2 C3 0.1(4) . . . . ?
C7 S1 C6 C1 155.90(18) . . . . ?
C7 S1 C6 C5 -26.5(2) . . . . ?
C7 C8 C9 C10 0.1(3) . . . . ?
C8 N1 C5 C4 -152.65(19) . . . . ?
C8 N1 C5 C6 28.2(3) . . . . ?
C8 N1 C29 C28 -101.6(2) . . . . ?
C8 N1 C29 C30 80.3(2) . . . . ?
C8 C7 C12 C11 0.8(4) . . . . ?
C8 C9 C10 C11 0.6(4) . . . . ?
C9 C10 C11 C12 -0.6(4) . . . . ?
C10 C11 C12 C7 -0.1(4) . . . . ?
C12 C7 C8 N1 -179.5(2) . . . . ?
C12 C7 C8 C9 -0.8(3) . . . . ?
C13 C14 C15 C16 -0.3(13) . . . . ?
C13A C14A C15A C16A 0(4) . . . . ?
C14 C13 C18 N2 177.2(11) . . . . ?
C14 C13 C18 C17 0.7(19) . . . . ?
C14 C15 C16 C17 -0.3(11) . . . . ?
C14A C13A C18A N2A 180(4) . . . . ?
C14A C13A C18A C17A -8(5) . . . . ?
C14A C15A C16A C17A -3(4) . . . . ?
C15 C16 C17 S2 -174.1(6) . . . . ?
C15 C16 C17 C18 1.1(12) . . . . ?
C15A C16A C17A S2A -176(2) . . . . ?
C15A C16A C17A C18A 1(4) . . . . ?
C16 C17 C18 N2 -177.7(9) . . . . ?
C16 C17 C18 C13 -1.4(16) . . . . ?
C16A C17A C18A N2A 179(3) . . . . ?
C16A C17A C18A C13A 4(4) . . . . ?
C17 S2 C20 C19 -34.3(8) . . . . ?
C17 S2 C20 C21 151.2(7) . . . . ?
C17A S2A C20A C19A -35(2) . . . . ?
C17A S2A C20A C21A 147(2) . . . . ?
C18 N2 C19 C20 34.5(14) . . . . ?
C18 N2 C19 C24 -143.7(11) . . . . ?
C18 N2 C25 C26 83.8(12) . . . . ?
C18 N2 C25 C30 -91.2(11) . . . . ?
C18 C13 C14 C15 0.1(17) . . . . ?
C18A N2A C19A C20A 48(5) . . . . ?
C18A N2A C19A C24A -141(4) . . . . ?
C18A N2A C25 C26 90(3) . . . . ?
C18A N2A C25 C30 -98(2) . . . . ?
C18A C13A C14A C15A 7(6) . . . . ?
C19 N2 C18 C13 147.1(11) . . . . ?
C19 N2 C18 C17 -36.4(17) . . . . ?
C19 N2 C25 C26 -87.6(8) . . . . ?
C19 N2 C25 C30 97.3(9) . . . . ?
C19 C20 C21 C22 0.6(12) . . . . ?
C19A N2A C18A C13A 126(5) . . . . ?
C19A N2A C18A C17A -47(5) . . . . ?
C19A N2A C25 C26 -68(3) . . . . ?
C19A N2A C25 C30 103(3) . . . . ?
C19A C20A C21A C22A -5(4) . . . . ?
C20 S2 C17 C16 -151.5(6) . . . . ?
C20 S2 C17 C18 33.3(9) . . . . ?
C20 C19 C24 C23 3.1(15) . . . . ?
C20 C21 C22 C23 -0.3(12) . . . . ?
C20A S2A C17A C16A -148(2) . . . . ?
C20A S2A C17A C18A 35(2) . . . . ?
C20A C19A C24A C23A -9(5) . . . . ?
C20A C21A C22A C23A 2(4) . . . . ?
C21 C22 C23 C24 1.5(15) . . . . ?
C21A C22A C23A C24A -1(5) . . . . ?
C22 C23 C24 C19 -2.9(16) . . . . ?
C22A C23A C24A C19A 5(5) . . . . ?
C24 C19 C20 S2 -176.4(7) . . . . ?
C24 C19 C20 C21 -2.0(13) . . . . ?
C24A C19A C20A S2A -169(3) . . . . ?
C24A C19A C20A C21A 9(4) . . . . ?
C25 N2 C18 C13 -24.4(17) . . . . ?
C25 N2 C18 C17 152.1(10) . . . . ?
C25 N2 C19 C20 -153.6(8) . . . . ?
C25 N2 C19 C24 28.2(13) . . . . ?
C25 N2A C18A C13A -29(6) . . . . ?
C25 N2A C18A C17A 159(2) . . . . ?
C25 N2A C19A C20A -160(2) . . . . ?
C25 N2A C19A C24A 11(5) . . . . ?
C25 C26 C27 C28 0.3(3) . . . . ?
C26 C25 C30 C29 0.3(3) . . . . ?
C26 C25 C30 C31 -179.4(2) . . . . ?
C26 C27 C28 C29 -0.5(3) . . . . ?
C27 C28 C29 N1 -177.61(19) . . . . ?
C27 C28 C29 C30 0.5(3) . . . . ?
C28 C29 C30 C25 -0.4(3) . . . . ?
C28 C29 C30 C31 179.27(19) . . . . ?
C29 N1 C5 C4 9.7(3) . . . . ?
C29 N1 C5 C6 -169.47(18) . . . . ?
C29 N1 C8 C7 169.77(19) . . . . ?
C29 N1 C8 C9 -8.9(3) . . . . ?
C30 C25 C26 C27 -0.2(3) . . . . ?
